data_1563055
loop_
_publ_author_name
'Gulay, L.D.'
'Daszkiewicz, M.'
'Shemet, V.Ya.'

_publ_section_title
;
 Crystal structure of \\sim RCu3S3 and \\sim RCuTe2 (R=Gd--Lu) compounds
;
_journal_name_full 'Journal of Solid State Chemistry'
_journal_page_first 142
_journal_page_last 148
_journal_paper_doi 10.1016/j.jssc.2011.12.004
_journal_volume 186
_journal_year 2012
_chemical_formula_moiety 'Cu Tb Te2'
_chemical_formula_sum 'Cu Tb Te2'
_chemical_formula_weight 477.66
_space_group_IT_number 164
_space_group_name_Hall '-P 3 2"'
_space_group_name_H-M_alt 'P -3 m 1'
_symmetry_cell_setting hexagonal
_symmetry_space_group_name_Hall '-P 3 2"'
_symmetry_space_group_name_H-M 'P -3 m 1'
_atom_sites_solution_hydrogens .
_atom_sites_solution_primary direct
_atom_sites_solution_secondary difmap
_audit_creation_method SHELXL-97
_cell_angle_alpha 90.00
_cell_angle_beta 90.00
_cell_angle_gamma 120.00
_cell_formula_units_Z 8
_cell_length_a 8.6295(17)
_cell_length_b 8.6295(17)
_cell_length_c 13.856(3)
_cell_measurement_reflns_used 454
_cell_measurement_temperature 295(2)
_cell_measurement_theta_max 27.48
_cell_measurement_theta_min 2.73
_cell_volume 893.6(3)
_computing_cell_refinement 'CrysAlis 1.171.32.6'
_computing_data_collection 'CrysAlis 1.171.32.6'
_computing_data_reduction 'CrysAlis 1.171.32.6'
_computing_structure_refinement 'SHELXL-97 (Sheldrick, 1997)'
_computing_structure_solution 'SHELXS-97 (Sheldrick, 1997)'
_diffrn_ambient_temperature 295(2)
_diffrn_detector_area_resol_mean '1024x1024 with blocks 2x2, 33.133pixel/mm'
_diffrn_measured_fraction_theta_full 0.996
_diffrn_measured_fraction_theta_max 0.996
_diffrn_measurement_device_type 'KUMA KM-4 with area CCD detector'
_diffrn_measurement_method \w-scan
_diffrn_radiation_monochromator graphite
_diffrn_radiation_source 'fine-focus sealed tube'
_diffrn_radiation_type MoK\a
_diffrn_radiation_wavelength 0.71073
_diffrn_reflns_av_R_equivalents 0.0846
_diffrn_reflns_av_sigmaI/netI 0.0326
_diffrn_reflns_limit_h_max 10
_diffrn_reflns_limit_h_min -11
_diffrn_reflns_limit_k_max 11
_diffrn_reflns_limit_k_min -11
_diffrn_reflns_limit_l_max 17
_diffrn_reflns_limit_l_min -17
_diffrn_reflns_number 12057
_diffrn_reflns_theta_full 27.48
_diffrn_reflns_theta_max 27.48
_diffrn_reflns_theta_min 2.73
_diffrn_standards_interval_count .
_diffrn_standards_interval_time .
_diffrn_standards_number 0
_exptl_absorpt_coefficient_mu 33.035
_exptl_absorpt_correction_T_max 0.438
_exptl_absorpt_correction_T_min 0.142
_exptl_absorpt_correction_type numerical
_exptl_absorpt_process_details 'CrysAlis 1.171.32.6'
_exptl_crystal_colour black
_exptl_crystal_density_diffrn 7.101
_exptl_crystal_density_method 'not measured'
_exptl_crystal_description prism
_exptl_crystal_F_000 1584
_exptl_crystal_size_max 0.05
_exptl_crystal_size_mid 0.03
_exptl_crystal_size_min 0.02
_refine_diff_density_max 3.447
_refine_diff_density_min -5.044
_refine_diff_density_rms 0.446
_refine_ls_extinction_coef 0.00033(8)
_refine_ls_extinction_expression Fc^*^=kFc[1+0.001xFc^2^\l^3^/sin(2\q)]^-1/4^
_refine_ls_extinction_method SHELXL
_refine_ls_goodness_of_fit_ref 1.184
_refine_ls_hydrogen_treatment none
_refine_ls_matrix_type full
_refine_ls_number_parameters 44
_refine_ls_number_reflns 830
_refine_ls_number_restraints 0
_refine_ls_restrained_S_all 1.184
_refine_ls_R_factor_all 0.0899
_refine_ls_R_factor_gt 0.0573
_refine_ls_shift/su_max <0.001
_refine_ls_shift/su_mean <0.001
_refine_ls_structure_factor_coef Fsqd
_refine_ls_weighting_details 'calc w=1/[\s^2^(Fo^2^)+(0.0532P)^2^] where P=(Fo^2^+2Fc^2^)/3'
_refine_ls_weighting_scheme calc
_refine_ls_wR_factor_gt 0.1523
_refine_ls_wR_factor_ref 0.1717
_reflns_number_gt 454
_reflns_number_total 830
_reflns_threshold_expression >2sigma(I)
_cod_data_source_file JSSC-2012-186-142.CIF
_cod_data_source_block tb2
_cod_depositor_comments
;
The following automatic conversions were performed:

data item '_symmetry_cell_setting' value 'Hexagonal' was changed to
'hexagonal' in accordance with the built-in table derived from the
CIF Core dictionary named 'cif_core.dic' version 2.4.5 last updated
on 2014-11-21.

Automatic conversion script
Id: cif_fix_values 8369 2020-08-20 11:38:08Z andrius 
;
_cod_database_code 1563055

loop_
_symmetry_equiv_pos_as_xyz
'x, y, z'
'-y, x-y, z'
'-x+y, -x, z'
'y, x, -z'
'x-y, -y, -z'
'-x, -x+y, -z'
'-x, -y, -z'
'y, -x+y, -z'
'x-y, x, -z'
'-y, -x, z'
'-x+y, y, z'
'x, x-y, z'

loop_
_atom_site_label
_atom_site_type_symbol
_atom_site_fract_x
_atom_site_fract_y
_atom_site_fract_z
_atom_site_U_iso_or_equiv
_atom_site_adp_type
_atom_site_occupancy
_atom_site_symmetry_multiplicity
_atom_site_calc_flag
_atom_site_refinement_flags
_atom_site_disorder_assembly
_atom_site_disorder_group
Tb1 Tb 0.0000 0.0000 0.26050(16) 0.0308(7) Uani 1 6 d S . .
Tb2 Tb 0.50286(6) 0.49714(6) 0.24595(8) 0.0109(4) Uani 1 2 d S . .
Te1 Te 0.3333 0.6667 0.12104(17) 0.0141(7) Uani 1 6 d S . .
Te2 Te 0.17158(10) 0.34317(19) 0.38027(10) 0.0128(5) Uani 1 2 d S . .
Te3 Te 0.32385(19) 0.16193(9) 0.11824(10) 0.0139(5) Uani 1 2 d S . .
Te4 Te 0.6667 0.3333 0.38304(18) 0.0151(7) Uani 1 6 d S . .
Cu1 Cu 0.3333 0.6667 -0.0719(3) 0.0145(11) Uani 1 6 d S . .
Cu2 Cu 0.6682(5) 0.8341(2) -0.4290(3) 0.0206(11) Uani 0.77 2 d SP . .
Cu3 Cu 0.340(2) 0.1702(10) -0.0713(9) 0.035(4) Uani 0.23 2 d SP . .

loop_
_atom_site_aniso_label
_atom_site_aniso_U_11
_atom_site_aniso_U_22
_atom_site_aniso_U_33
_atom_site_aniso_U_23
_atom_site_aniso_U_13
_atom_site_aniso_U_12
Tb1 0.0347(9) 0.0347(9) 0.0228(12) 0.000 0.000 0.0174(5)
Tb2 0.0094(6) 0.0094(6) 0.0149(6) -0.0012(2) 0.0012(2) 0.0054(5)
Te1 0.0151(9) 0.0151(9) 0.0120(13) 0.000 0.000 0.0076(5)
Te2 0.0128(7) 0.0121(9) 0.0131(8) 0.0002(6) 0.0001(3) 0.0061(4)
Te3 0.0087(8) 0.0157(7) 0.0148(8) -0.0003(3) -0.0007(6) 0.0043(4)
Te4 0.0148(9) 0.0148(9) 0.0156(13) 0.000 0.000 0.0074(5)
Cu1 0.0159(17) 0.0159(17) 0.012(2) 0.000 0.000 0.0080(8)
Cu2 0.013(2) 0.0188(17) 0.028(2) -0.0016(8) -0.0032(16) 0.0066(10)
Cu3 0.046(9) 0.046(7) 0.012(6) 0.007(3) 0.015(6) 0.023(5)

loop_
_atom_type_symbol
_atom_type_description
_atom_type_scat_dispersion_real
_atom_type_scat_dispersion_imag
_atom_type_scat_source
Cu Cu 0.3201 1.2651 'International Tables Vol C Tables 4.2.6.8 and 6.1.1.4'
Te Te -0.5308 1.6751 'International Tables Vol C Tables 4.2.6.8 and 6.1.1.4'
Tb Tb -0.1723 4.1537 'International Tables Vol C Tables 4.2.6.8 and 6.1.1.4'

loop_
_geom_angle_atom_site_label_1
_geom_angle_atom_site_label_2
_geom_angle_atom_site_label_3
_geom_angle
_geom_angle_site_symmetry_1
_geom_angle_site_symmetry_3
Te2 Tb1 Te2 93.28(6) . 2
Te2 Tb1 Te2 93.28(6) . 3
Te2 Tb1 Te2 93.28(6) 2 3
Te2 Tb1 Te3 173.75(8) . 3
Te2 Tb1 Te3 91.01(3) 2 3
Te2 Tb1 Te3 91.01(3) 3 3
Te2 Tb1 Te3 91.01(3) . .
Te2 Tb1 Te3 173.75(8) 2 .
Te2 Tb1 Te3 91.01(3) 3 .
Te3 Tb1 Te3 84.37(6) 3 .
Te2 Tb1 Te3 91.01(3) . 2
Te2 Tb1 Te3 91.01(3) 2 2
Te2 Tb1 Te3 173.75(8) 3 2
Te3 Tb1 Te3 84.36(6) 3 2
Te3 Tb1 Te3 84.37(6) . 2
Te2 Tb1 Cu2 47.31(3) . 7_665
Te2 Tb1 Cu2 103.81(9) 2 7_665
Te2 Tb1 Cu2 47.31(3) 3 7_665
Te3 Tb1 Cu2 135.66(2) 3 7_665
Te3 Tb1 Cu2 82.45(7) . 7_665
Te3 Tb1 Cu2 135.66(2) 2 7_665
Te2 Tb1 Cu2 47.31(3) . 8_455
Te2 Tb1 Cu2 47.31(3) 2 8_455
Te2 Tb1 Cu2 103.81(9) 3 8_455
Te3 Tb1 Cu2 135.66(2) 3 8_455
Te3 Tb1 Cu2 135.66(2) . 8_455
Te3 Tb1 Cu2 82.45(7) 2 8_455
Cu2 Tb1 Cu2 78.16(10) 7_665 8_455
Te2 Tb1 Cu2 103.81(9) . 9_545
Te2 Tb1 Cu2 47.31(3) 2 9_545
Te2 Tb1 Cu2 47.31(3) 3 9_545
Te3 Tb1 Cu2 82.45(7) 3 9_545
Te3 Tb1 Cu2 135.66(2) . 9_545
Te3 Tb1 Cu2 135.66(2) 2 9_545
Cu2 Tb1 Cu2 78.16(10) 7_665 9_545
Cu2 Tb1 Cu2 78.16(10) 8_455 9_545
Te1 Tb2 Te3 89.36(4) . 3_665
Te1 Tb2 Te3 89.36(4) . .
Te3 Tb2 Te3 92.61(6) 3_665 .
Te1 Tb2 Te4 176.53(6) . .
Te3 Tb2 Te4 93.03(4) 3_665 .
Te3 Tb2 Te4 93.03(4) . .
Te1 Tb2 Te2 89.18(4) . .
Te3 Tb2 Te2 175.93(4) 3_665 .
Te3 Tb2 Te2 91.17(4) . .
Te4 Tb2 Te2 88.26(4) . .
Te1 Tb2 Te2 89.18(4) . 2_665
Te3 Tb2 Te2 91.17(4) 3_665 2_665
Te3 Tb2 Te2 175.93(4) . 2_665
Te4 Tb2 Te2 88.26(4) . 2_665
Te2 Tb2 Te2 85.00(6) . 2_665
Te1 Tb2 Cu1 101.10(7) . 7_665
Te3 Tb2 Cu1 47.49(3) 3_665 7_665
Te3 Tb2 Cu1 47.49(3) . 7_665
Te4 Tb2 Cu1 82.37(7) . 7_665
Te2 Tb2 Cu1 136.56(3) . 7_665
Te2 Tb2 Cu1 136.56(3) 2_665 7_665
Te1 Tb2 Cu3 45.1(2) . 9
Te3 Tb2 Cu3 100.48(19) 3_665 9
Te3 Tb2 Cu3 45.73(19) . 9
Te4 Tb2 Cu3 136.6(2) . 9
Te2 Tb2 Cu3 81.13(17) . 9
Te2 Tb2 Cu3 131.91(19) 2_665 9
Cu1 Tb2 Cu3 77.32(13) 7_665 9
Te1 Tb2 Cu3 45.1(2) . 7_665
Te3 Tb2 Cu3 45.73(19) 3_665 7_665
Te3 Tb2 Cu3 100.48(19) . 7_665
Te4 Tb2 Cu3 136.6(2) . 7_665
Te2 Tb2 Cu3 131.91(19) . 7_665
Te2 Tb2 Cu3 81.13(17) 2_665 7_665
Cu1 Tb2 Cu3 77.32(13) 7_665 7_665
Cu3 Tb2 Cu3 75.0(5) 9 7_665
Cu3 Te1 Cu3 112.9(2) 8_565 9
Cu3 Te1 Cu3 112.9(2) 8_565 7_665
Cu3 Te1 Cu3 112.9(2) 9 7_665
Cu3 Te1 Cu1 74.2(3) 8_565 .
Cu3 Te1 Cu1 74.2(3) 9 .
Cu3 Te1 Cu1 74.2(3) 7_665 .
Cu3 Te1 Tb2 75.89(19) 8_565 2_665
Cu3 Te1 Tb2 161.5(3) 9 2_665
Cu3 Te1 Tb2 75.89(19) 7_665 2_665
Cu1 Te1 Tb2 124.33(4) . 2_665
Cu3 Te1 Tb2 75.89(19) 8_565 3_565
Cu3 Te1 Tb2 75.89(19) 9 3_565
Cu3 Te1 Tb2 161.5(3) 7_665 3_565
Cu1 Te1 Tb2 124.33(4) . 3_565
Tb2 Te1 Tb2 91.31(6) 2_665 3_565
Cu3 Te1 Tb2 161.5(3) 8_565 .
Cu3 Te1 Tb2 75.89(19) 9 .
Cu3 Te1 Tb2 75.89(19) 7_665 .
Cu1 Te1 Tb2 124.33(4) . .
Tb2 Te1 Tb2 91.31(6) 2_665 .
Tb2 Te1 Tb2 91.31(6) 3_565 .
Cu2 Te2 Cu2 110.59(15) 8_455 7_665
Cu2 Te2 Cu2 74.04(10) 8_455 3_566
Cu2 Te2 Cu2 74.04(10) 7_665 3_566
Cu2 Te2 Tb1 73.42(8) 8_455 .
Cu2 Te2 Tb1 73.42(8) 7_665 .
Cu2 Te2 Tb1 121.06(10) 3_566 .
Cu2 Te2 Tb2 157.79(9) 8_455 .
Cu2 Te2 Tb2 76.21(8) 7_665 .
Cu2 Te2 Tb2 127.75(5) 3_566 .
Tb1 Te2 Tb2 89.17(4) . .
Cu2 Te2 Tb2 76.21(8) 8_455 3_565
Cu2 Te2 Tb2 157.79(9) 7_665 3_565
Cu2 Te2 Tb2 127.75(5) 3_566 3_565
Tb1 Te2 Tb2 89.17(4) . 3_565
Tb2 Te2 Tb2 90.16(5) . 3_565
Cu3 Te3 Cu3 118.1(5) 8 9
Cu3 Te3 Cu3 76.6(3) 8 .
Cu3 Te3 Cu3 76.6(3) 9 .
Cu3 Te3 Cu1 111.9(3) 8 7_665
Cu3 Te3 Cu1 111.9(3) 9 7_665
Cu3 Te3 Cu1 73.2(3) . 7_665
Cu3 Te3 Tb2 75.4(3) 8 2_655
Cu3 Te3 Tb2 159.0(3) 9 2_655
Cu3 Te3 Tb2 123.75(18) . 2_655
Cu1 Te3 Tb2 73.58(7) 7_665 2_655
Cu3 Te3 Tb2 159.0(3) 8 .
Cu3 Te3 Tb2 75.4(3) 9 .
Cu3 Te3 Tb2 123.75(18) . .
Cu1 Te3 Tb2 73.58(7) 7_665 .
Tb2 Te3 Tb2 87.41(5) 2_655 .
Cu3 Te3 Tb1 79.2(3) 8 .
Cu3 Te3 Tb1 79.2(3) 9 .
Cu3 Te3 Tb1 131.8(3) . .
Cu1 Te3 Tb1 154.91(11) 7_665 .
Tb2 Te3 Tb1 88.50(4) 2_655 .
Tb2 Te3 Tb1 88.50(4) . .
Cu2 Te4 Cu2 114.12(8) 8 9_655
Cu2 Te4 Cu2 114.12(8) 8 7_665
Cu2 Te4 Cu2 114.12(8) 9_655 7_665
Cu2 Te4 Tb2 76.61(6) 8 2_655
Cu2 Te4 Tb2 156.48(12) 9_655 2_655
Cu2 Te4 Tb2 76.61(6) 7_665 2_655
Cu2 Te4 Tb2 76.61(6) 8 3_665
Cu2 Te4 Tb2 76.61(6) 9_655 3_665
Cu2 Te4 Tb2 156.48(12) 7_665 3_665
Tb2 Te4 Tb2 86.35(6) 2_655 3_665
Cu2 Te4 Tb2 156.48(12) 8 .
Cu2 Te4 Tb2 76.61(6) 9_655 .
Cu2 Te4 Tb2 76.61(6) 7_665 .
Tb2 Te4 Tb2 86.35(6) 2_655 .
Tb2 Te4 Tb2 86.35(6) 3_665 .
Te3 Cu1 Te3 114.29(7) 8_565 9
Te3 Cu1 Te3 114.29(7) 8_565 7_665
Te3 Cu1 Te3 114.29(7) 9 7_665
Te3 Cu1 Te1 104.07(9) 8_565 .
Te3 Cu1 Te1 104.07(9) 9 .
Te3 Cu1 Te1 104.07(9) 7_665 .
Te3 Cu1 Tb2 58.93(6) 8_565 9
Te3 Cu1 Tb2 58.93(6) 9 9
Te3 Cu1 Tb2 121.37(14) 7_665 9
Te1 Cu1 Tb2 134.57(5) . 9
Te3 Cu1 Tb2 58.93(6) 8_565 8_565
Te3 Cu1 Tb2 121.37(14) 9 8_565
Te3 Cu1 Tb2 58.93(6) 7_665 8_565
Te1 Cu1 Tb2 134.57(5) . 8_565
Tb2 Cu1 Tb2 76.19(8) 9 8_565
Te3 Cu1 Tb2 121.37(14) 8_565 7_665
Te3 Cu1 Tb2 58.93(6) 9 7_665
Te3 Cu1 Tb2 58.93(6) 7_665 7_665
Te1 Cu1 Tb2 134.57(5) . 7_665
Tb2 Cu1 Tb2 76.19(8) 9 7_665
Tb2 Cu1 Tb2 76.19(8) 8_565 7_665
Te4 Cu2 Te2 112.35(9) 7_665 9_665
Te4 Cu2 Te2 112.35(9) 7_665 7_665
Te2 Cu2 Te2 116.49(14) 9_665 7_665
Te4 Cu2 Te2 102.44(14) 7_665 2_664
Te2 Cu2 Te2 105.86(9) 9_665 2_664
Te2 Cu2 Te2 105.86(9) 7_665 2_664
Te4 Cu2 Tb1 122.43(14) 7_665 7_665
Te2 Cu2 Tb1 59.27(7) 9_665 7_665
Te2 Cu2 Tb1 59.27(7) 7_665 7_665
Te2 Cu2 Tb1 135.13(13) 2_664 7_665
Te1 Cu3 Te3 115.5(3) 7_665 9
Te1 Cu3 Te3 115.5(3) 7_665 8
Te3 Cu3 Te3 109.4(5) 9 8
Te1 Cu3 Te3 108.5(5) 7_665 .
Te3 Cu3 Te3 103.2(3) 9 .
Te3 Cu3 Te3 103.2(3) 8 .
Te1 Cu3 Tb2 59.0(2) 7_665 8
Te3 Cu3 Tb2 121.0(4) 9 8
Te3 Cu3 Tb2 58.84(15) 8 8
Te3 Cu3 Tb2 135.4(3) . 8
Te1 Cu3 Tb2 59.0(2) 7_665 7_665
Te3 Cu3 Tb2 58.84(15) 9 7_665
Te3 Cu3 Tb2 121.0(4) 8 7_665
Te3 Cu3 Tb2 135.4(3) . 7_665
Tb2 Cu3 Tb2 78.4(2) 8 7_665

loop_
_geom_bond_atom_site_label_1
_geom_bond_atom_site_label_2
_geom_bond_distance
_geom_bond_site_symmetry_2
Tb1 Te2 3.0547(19) .
Tb1 Te2 3.0547(19) 2
Tb1 Te2 3.0547(19) 3
Tb1 Te3 3.121(2) 3
Tb1 Te3 3.121(2) .
Tb1 Te3 3.121(2) 2
Tb1 Cu2 3.406(4) 7_665
Tb1 Cu2 3.406(4) 8_455
Tb1 Cu2 3.406(4) 9_545
Tb2 Te1 3.0685(17) .
Tb2 Te3 3.0687(13) 3_665
Tb2 Te3 3.0687(13) .
Tb2 Te4 3.0989(19) .
Tb2 Te2 3.0990(13) .
Tb2 Te2 3.0990(13) 2_665
Tb2 Cu1 3.437(3) 7_665
Tb2 Cu3 3.471(9) 9
Tb2 Cu3 3.471(9) 7_665
Te1 Cu3 2.534(14) 8_565
Te1 Cu3 2.535(14) 9
Te1 Cu3 2.534(14) 7_665
Te1 Cu1 2.673(5) .
Te1 Tb2 3.0685(17) 2_665
Te1 Tb2 3.0685(17) 3_565
Te2 Cu2 2.612(2) 8_455
Te2 Cu2 2.612(2) 7_665
Te2 Cu2 2.643(4) 3_566
Te2 Tb2 3.0990(13) 3_565
Te3 Cu3 2.568(9) 8
Te3 Cu3 2.568(9) 9
Te3 Cu3 2.629(12) .
Te3 Cu1 2.6412(18) 7_665
Te3 Tb2 3.0687(13) 2_655
Te4 Cu2 2.583(4) 8
Te4 Cu2 2.583(4) 9_655
Te4 Cu2 2.583(4) 7_665
Te4 Tb2 3.0989(19) 2_655
Te4 Tb2 3.0989(19) 3_665
Cu1 Te3 2.6412(18) 8_565
Cu1 Te3 2.6412(18) 9
Cu1 Te3 2.6412(18) 7_665
Cu1 Tb2 3.437(3) 9
Cu1 Tb2 3.437(3) 8_565
Cu1 Tb2 3.437(3) 7_665
Cu2 Te4 2.583(4) 7_665
Cu2 Te2 2.612(2) 9_665
Cu2 Te2 2.612(2) 7_665
Cu2 Te2 2.643(4) 2_664
Cu2 Tb1 3.406(4) 7_665
Cu3 Te1 2.534(14) 7_665
Cu3 Te3 2.568(9) 9
Cu3 Te3 2.568(9) 8
Cu3 Tb2 3.471(9) 8
Cu3 Tb2 3.471(9) 7_665
